data_7013201
loop_
_publ_author_name
'Victorio Cadierno'
'Pascale Crochet'
'Josefina D\'iez'
'Joaqu\'in Garc\'ia-\'Alvarez'
'Sergio E. Garc\'ia-Garrido'
'Santiago Garc\'ia-Granda'
'Jos\'e Gimeno'
'Miguel A. Rodr\'iguez'

_publ_section_title
;
 Synthesis, reactivity and catalytic activity in transfer hydrogenation
 of ketones of ruthenium(II) and ruthenium(IV) complexes containing the
 novel N-thiophosphorylated iminophosphorane-phosphine ligands
 Ph2PCH2P{NP(S)(OR)2}Ph2(R = Et, Ph)
;
_journal_issue 16
_journal_name_full 'Dalton Trans.'
_journal_page_first 3240
_journal_page_last 3249
_journal_paper_doi 10.1039/b305520e
_journal_year 2003
_chemical_compound_source synthesis
_chemical_formula_moiety 'C39 H48 Cl N O2 P3 Ru S, C5 H12, 2(C H2 Cl2), B F4'
_chemical_formula_sum 'C46 H64 B Cl5 F4 N O2 P3 Ru S'
_chemical_formula_weight 1153.08
_chemical_name_systematic
;
?
;
_space_group_IT_number 14
_symmetry_cell_setting monoclinic
_symmetry_space_group_name_Hall '-P 2ybc'
_symmetry_space_group_name_H-M 'P 1 21/c 1'
_atom_sites_solution_hydrogens geom
_atom_sites_solution_primary direct
_atom_sites_solution_secondary difmap
_audit_creation_method SHELXL-97
_cell_angle_alpha 90.00
_cell_angle_beta 125.00(9)
_cell_angle_gamma 90.00
_cell_formula_units_Z 4
_cell_length_a 12.1739(6)
_cell_length_b 23.8656(9)
_cell_length_c 21.1320(8)
_cell_measurement_reflns_used 8421
_cell_measurement_temperature 120(2)
_cell_volume 5029(6)
_computing_cell_refinement 'HKL Scalepack (Otwinowki & Minor 1997)'
_computing_data_collection 'Collet (Nonius BV, 1997-2000)'
_computing_data_reduction 'HKL Denzo and scalepack (Otwinowski & Minor 1997)'
_computing_molecular_graphics 'PLATON (Spek, 2003)'
_computing_publication_material 'SHELXL-97 (Sheldrick, 1997)'
_computing_structure_refinement 'SHELXL-97 (Sheldrick, 1997)'
_computing_structure_solution 'DIRDIF-96 (Beurskens, 1996)'
_diffrn_ambient_temperature 120(2)
_diffrn_detector_area_resol_mean 9
_diffrn_measured_fraction_theta_full 0.962
_diffrn_measured_fraction_theta_max 0.962
_diffrn_measurement_device '95 mm CCD camera on \k-goniostat'
_diffrn_measurement_device_type KappaCCD
_diffrn_measurement_method '\f and \w scan'
_diffrn_radiation_monochromator 'horizontally mounted graphite crystal'
_diffrn_radiation_source 'fine-focus sealed tube'
_diffrn_radiation_type CuK\a
_diffrn_radiation_wavelength 1.54180
_diffrn_reflns_av_R_equivalents 0.059
_diffrn_reflns_av_sigmaI/netI 0.0572
_diffrn_reflns_limit_h_max 14
_diffrn_reflns_limit_h_min 0
_diffrn_reflns_limit_k_max 0
_diffrn_reflns_limit_k_min -28
_diffrn_reflns_limit_l_max 19
_diffrn_reflns_limit_l_min -25
_diffrn_reflns_number 66067
_diffrn_reflns_theta_full 69.64
_diffrn_reflns_theta_max 69.64
_diffrn_reflns_theta_min 3.15
_diffrn_standards_number 0
_exptl_absorpt_coefficient_mu 6.705
_exptl_absorpt_correction_T_max 0.309
_exptl_absorpt_correction_T_min 0.212
_exptl_absorpt_correction_type empirical
_exptl_absorpt_process_details 'XABS (Parkin, Moezzi & Hope, 1995)'
_exptl_crystal_colour Yellow
_exptl_crystal_density_diffrn 1.523
_exptl_crystal_density_method 'not measured'
_exptl_crystal_description Prismatic
_exptl_crystal_F_000 2376
_exptl_crystal_size_max 0.20
_exptl_crystal_size_mid 0.20
_exptl_crystal_size_min 0.18
_refine_diff_density_max 2.040
_refine_diff_density_min -1.315
_refine_diff_density_rms 0.168
_refine_ls_extinction_method none
_refine_ls_goodness_of_fit_ref 1.090
_refine_ls_hydrogen_treatment mixed
_refine_ls_matrix_type full
_refine_ls_number_parameters 570
_refine_ls_number_reflns 9349
_refine_ls_number_restraints 9
_refine_ls_restrained_S_all 1.520
_refine_ls_R_factor_all 0.0863
_refine_ls_R_factor_gt 0.0708
_refine_ls_shift/su_max 0.000
_refine_ls_shift/su_mean 0.000
_refine_ls_structure_factor_coef Fsqd
_refine_ls_weighting_details 'calc w=1/[\s^2^(Fo^2^)+(0.1503P)^2^+16.5632P] where P=(Fo^2^+2Fc^2^)/3'
_refine_ls_weighting_scheme calc
_refine_ls_wR_factor_gt 0.2102
_refine_ls_wR_factor_ref 0.2525
_reflns_number_gt 7795
_reflns_number_total 9349
_reflns_threshold_expression >2sigma(I)
_cod_data_source_file b305520e.txt
_cod_data_source_block 6a
_cod_depositor_comments
;
The following automatic conversions were performed:
'_symmetry_cell_setting' value 'Monoclinic' changed to 'monoclinic'
according to '/home/saulius/struct/CIF-dictionaries/cif_core.dic'
dictionary named 'cif_core.dic' version 2.4.1 from
2010-06-29.

'_exptl_absorpt_correction_type' value 'Empirical' changed to
'empirical' according to
'/home/saulius/struct/CIF-dictionaries/cif_core.dic' dictionary named
'cif_core.dic' version 2.4.1 from 2010-06-29.

Automatic conversion script
Id: cif_fix_enum 1527 2010-12-29 10:47:43Z saulius 
;
_cod_original_sg_symbol_H-M 'P 21/c'
_cod_database_code 7013201

loop_
_symmetry_equiv_pos_as_xyz
'x, y, z'
'-x, y+1/2, -z+1/2'
'-x, -y, -z'
'x, -y-1/2, z-1/2'

loop_
_atom_site_label
_atom_site_type_symbol
_atom_site_fract_x
_atom_site_fract_y
_atom_site_fract_z
_atom_site_U_iso_or_equiv
_atom_site_adp_type
_atom_site_occupancy
_atom_site_calc_flag
_atom_site_refinement_flags
_atom_site_disorder_assembly
_atom_site_disorder_group
Ru1 Ru 0.02568(7) 0.23904(3) 0.47190(4) 0.0341(3) Uani 1 d . . .
P1 P -0.0414(2) 0.22952(9) 0.56049(13) 0.0338(5) Uani 1 d . . .
P2 P -0.3633(2) 0.21168(9) 0.44871(12) 0.0327(5) Uani 1 d . . .
P3 P -0.3360(2) 0.20406(9) 0.32273(13) 0.0348(5) Uani 1 d . . .
S1 S -0.1490(2) 0.17468(9) 0.37931(13) 0.0384(5) Uani 1 d . . .
N1 N -0.3831(7) 0.2317(3) 0.3710(4) 0.0340(16) Uani 1 d . . .
O1 O -0.3541(7) 0.2486(3) 0.2624(4) 0.0406(14) Uani 1 d . . .
O2 O -0.4334(7) 0.1537(3) 0.2753(4) 0.0407(14) Uani 1 d . . .
Cl1 Cl 0.2135(2) 0.29052(9) 0.57994(13) 0.0402(5) Uani 1 d . . .
C1 C 0.1517(9) 0.1644(4) 0.5383(5) 0.039(2) Uani 1 d . . .
H1A H 0.2385 0.1724 0.5856 0.047 Uiso 1 calc R . .
H1B H 0.1054 0.1338 0.5440 0.047 Uiso 1 calc R . .
C2 C 0.1463(9) 0.1642(4) 0.4693(6) 0.039(2) Uani 1 d . . .
C3 C 0.0928(11) 0.1140(4) 0.4169(6) 0.047(2) Uani 1 d . . .
H3A H 0.0730 0.0847 0.4401 0.070 Uiso 1 calc R . .
H3B H 0.1587 0.1010 0.4090 0.070 Uiso 1 calc R . .
H3C H 0.0125 0.1242 0.3681 0.070 Uiso 1 calc R . .
C4 C 0.1841(10) 0.2140(4) 0.4506(6) 0.039(2) Uani 1 d . . .
H4 H 0.2281 0.2412 0.4889 0.047 Uiso 1 calc R . .
C5 C 0.1583(11) 0.2266(5) 0.3724(6) 0.047(2) Uani 1 d . . .
H5A H 0.0972 0.1994 0.3341 0.056 Uiso 1 calc R . .
H5B H 0.2415 0.2259 0.3761 0.056 Uiso 1 calc R . .
C6 C 0.0960(9) 0.2856(4) 0.3507(6) 0.043(2) Uani 1 d . . .
H6A H 0.1634 0.3137 0.3824 0.052 Uiso 1 calc R . .
H6B H 0.0582 0.2935 0.2969 0.052 Uiso 1 calc R . .
C7 C -0.0126(10) 0.2860(4) 0.3648(6) 0.041(2) Uani 1 d . . .
H7 H -0.0787 0.2586 0.3403 0.050 Uiso 1 calc R . .
C8 C -0.0213(10) 0.3241(4) 0.4115(6) 0.041(2) Uani 1 d . . .
C9 C 0.0684(11) 0.3746(4) 0.4459(6) 0.049(2) Uani 1 d . . .
H9A H 0.0459 0.3956 0.4757 0.074 Uiso 1 calc R . .
H9B H 0.0564 0.3977 0.4052 0.074 Uiso 1 calc R . .
H9C H 0.1602 0.3626 0.4787 0.074 Uiso 1 calc R . .
C10 C -0.1176(9) 0.3120(4) 0.4277(6) 0.0379(19) Uani 1 d . . .
H10A H -0.2083 0.3047 0.3833 0.045 Uiso 1 calc R . .
H10B H -0.1140 0.3353 0.4665 0.045 Uiso 1 calc R . .
C11 C -0.4666(10) 0.2880(4) 0.2255(6) 0.048(2) Uani 1 d . . .
H11A H -0.4682 0.3086 0.2645 0.058 Uiso 1 calc R . .
H11B H -0.5505 0.2678 0.1936 0.058 Uiso 1 calc R . .
C12 C -0.4499(13) 0.3276(4) 0.1767(7) 0.054(3) Uani 1 d . . .
H12A H -0.5230 0.3538 0.1522 0.081 Uiso 1 calc R . .
H12B H -0.4490 0.3070 0.1381 0.081 Uiso 1 calc R . .
H12C H -0.3669 0.3476 0.2087 0.081 Uiso 1 calc R . .
C13 C -0.4238(11) 0.1196(4) 0.2217(6) 0.049(2) Uani 1 d . . .
H13A H -0.3447 0.0959 0.2497 0.059 Uiso 1 calc R . .
H13B H -0.4175 0.1432 0.1866 0.059 Uiso 1 calc R . .
C14 C -0.5490(11) 0.0840(4) 0.1773(7) 0.052(2) Uani 1 d . . .
H14A H -0.5463 0.0609 0.1410 0.078 Uiso 1 calc R . .
H14B H -0.6265 0.1078 0.1501 0.078 Uiso 1 calc R . .
H14C H -0.5538 0.0606 0.2126 0.078 Uiso 1 calc R . .
C15 C 0.0796(9) 0.1904(4) 0.6484(5) 0.0372(19) Uani 1 d . . .
C16 C 0.0718(9) 0.1324(4) 0.6544(5) 0.0381(19) Uani 1 d . . .
H16 H -0.0009 0.1125 0.6144 0.046 Uiso 1 calc R . .
C17 C 0.1724(10) 0.1046(4) 0.7199(6) 0.045(2) Uani 1 d . . .
H17 H 0.1648 0.0662 0.7238 0.054 Uiso 1 calc R . .
C18 C 0.2853(10) 0.1328(5) 0.7806(6) 0.048(2) Uani 1 d . . .
H18 H 0.3535 0.1133 0.8236 0.057 Uiso 1 calc R . .
C19 C 0.2928(10) 0.1903(4) 0.7750(6) 0.044(2) Uani 1 d . . .
H19 H 0.3666 0.2098 0.8149 0.053 Uiso 1 calc R . .
C20 C 0.1918(9) 0.2190(4) 0.7107(5) 0.0381(19) Uani 1 d . . .
H20 H 0.1976 0.2577 0.7084 0.046 Uiso 1 calc R . .
C21 C -0.0647(9) 0.2895(4) 0.6064(5) 0.0368(19) Uani 1 d . . .
C22 C -0.1237(9) 0.2797(4) 0.6457(5) 0.039(2) Uani 1 d . . .
H22 H -0.1517 0.2437 0.6469 0.047 Uiso 1 calc R . .
C23 C -0.1413(10) 0.3232(4) 0.6833(6) 0.045(2) Uani 1 d . . .
H23 H -0.1842 0.3165 0.7075 0.053 Uiso 1 calc R . .
C24 C -0.0942(10) 0.3770(4) 0.6843(6) 0.045(2) Uani 1 d . . .
H24 H -0.1060 0.4063 0.7089 0.055 Uiso 1 calc R . .
C25 C -0.0302(10) 0.3858(4) 0.6485(6) 0.045(2) Uani 1 d . . .
H25 H 0.0040 0.4211 0.6507 0.054 Uiso 1 calc R . .
C26 C -0.0158(9) 0.3432(4) 0.6095(5) 0.039(2) Uani 1 d . . .
H26 H 0.0265 0.3503 0.5851 0.047 Uiso 1 calc R . .
C27 C -0.1953(9) 0.1873(4) 0.5227(5) 0.0329(18) Uani 1 d . . .
H27A H -0.1829 0.1527 0.5035 0.040 Uiso 1 calc R . .
H27B H -0.1958 0.1773 0.5670 0.040 Uiso 1 calc R . .
C28 C 0.5309(10) 0.1536(4) 0.4344(5) 0.0375(19) Uani 1 d . . .
C29 C 0.5537(11) 0.1215(4) 0.4962(6) 0.043(2) Uani 1 d . . .
H29 H 0.6248 0.1300 0.5465 0.052 Uiso 1 calc R . .
C30 C 0.4688(11) 0.0767(4) 0.4815(7) 0.047(2) Uani 1 d . . .
H30 H 0.4842 0.0550 0.5224 0.056 Uiso 1 calc R . .
C31 C 0.3607(12) 0.0639(4) 0.4062(7) 0.053(3) Uani 1 d . . .
H31 H 0.3048 0.0338 0.3971 0.063 Uiso 1 calc R . .
C32 C 0.3379(10) 0.0961(4) 0.3456(6) 0.048(2) Uani 1 d . . .
H32 H 0.2667 0.0874 0.2954 0.058 Uiso 1 calc R . .
C33 C 0.4198(10) 0.1415(4) 0.3586(6) 0.044(2) Uani 1 d . . .
H33 H 0.4015 0.1638 0.3175 0.053 Uiso 1 calc R . .
C34 C 0.5869(9) 0.2296(3) -0.0191(5) 0.0328(18) Uani 1 d . . .
C35 C 0.5176(10) 0.2372(4) 0.0140(6) 0.040(2) Uani 1 d . . .
H35 H 0.4985 0.2731 0.0221 0.048 Uiso 1 calc R . .
C36 C 0.4764(10) 0.1907(4) 0.0354(6) 0.042(2) Uani 1 d . . .
H36 H 0.4297 0.1956 0.0576 0.051 Uiso 1 calc R . .
C37 C 0.5054(10) 0.1372(4) 0.0233(6) 0.044(2) Uani 1 d . . .
H37 H 0.4787 0.1063 0.0381 0.053 Uiso 1 calc R . .
C38 C 0.5733(10) 0.1295(4) -0.0103(6) 0.043(2) Uani 1 d . . .
H38 H 0.5913 0.0934 -0.0187 0.052 Uiso 1 calc R . .
C39 C 0.6149(9) 0.1757(4) -0.0317(5) 0.0348(18) Uani 1 d . . .
H39 H 0.6610 0.1706 -0.0542 0.042 Uiso 1 calc R . .
F4 F 0.8355(7) 0.1325(3) 0.6776(4) 0.0617(16) Uani 1 d . . .
F3 F 0.7098(6) 0.0595(3) 0.6722(4) 0.0536(14) Uani 1 d . . .
F2 F 0.8651(11) 0.0468(4) 0.6473(7) 0.116(4) Uani 1 d . . .
F1 F 0.9310(8) 0.0662(5) 0.7696(5) 0.106(3) Uani 1 d . . .
B1 B 0.8359(14) 0.0755(6) 0.6922(8) 0.053(3) Uani 1 d . . .
C40 C 0.7712(13) -0.0288(5) 0.1146(7) 0.059(3) Uani 1 d . . .
H40A H 0.8612 -0.0187 0.1574 0.070 Uiso 1 calc R . .
H40B H 0.7627 -0.0692 0.1150 0.070 Uiso 1 calc R . .
Cl2 Cl 0.6547(3) 0.00306(11) 0.12740(18) 0.0600(7) Uani 1 d . . .
Cl3 Cl 0.7476(3) -0.00864(11) 0.02785(16) 0.0551(7) Uani 1 d . . .
Cl4 Cl 0.6250(3) 0.07249(12) -0.1556(2) 0.0657(8) Uani 1 d . . .
Cl5 Cl 0.8524(3) -0.00140(13) -0.1012(2) 0.0696(8) Uani 1 d . . .
C41 C 0.7354(11) 0.0438(5) -0.1757(6) 0.053(3) Uani 1 d . . .
H41A H 0.6843 0.0233 -0.2240 0.063 Uiso 1 calc R . .
H41B H 0.7826 0.0739 -0.1815 0.063 Uiso 1 calc R . .
C46 C 0.1076(8) -0.0238(3) 0.5241(5) 0.040(2) Uani 1 d D . .
H46A H 0.0212 -0.0188 0.4763 0.059 Uiso 1 calc R . .
H46B H 0.1258 0.0070 0.5580 0.059 Uiso 1 calc R . .
H46C H 0.1084 -0.0582 0.5479 0.059 Uiso 1 calc R . .
C45 C 0.2199(8) -0.0262(3) 0.5073(4) 0.0271(17) Uani 1 d D . .
H45A H 0.2027 -0.0545 0.4697 0.032 Uiso 1 calc R . .
H45B H 0.2374 0.0099 0.4936 0.032 Uiso 1 calc R . .
C44 C 0.3227(13) -0.0429(5) 0.5875(8) 0.34(4) Uani 1 d D . .
H44A H 0.3931 -0.0655 0.5921 0.404 Uiso 1 calc R . .
H44B H 0.2851 -0.0618 0.6116 0.404 Uiso 1 calc R . .
C43 C 0.3734(7) 0.0232(3) 0.6207(4) 0.043(2) Uani 1 d D . .
H43A H 0.4703 0.0270 0.6530 0.051 Uiso 1 calc R A 1
H43B H 0.3337 0.0509 0.5796 0.051 Uiso 1 calc R A 1
C42 C 0.3213(7) 0.0237(3) 0.6602(4) 0.020(2) Uiso 0.529(16) d PRD B 1
H42A H 0.3441 0.0582 0.6885 0.030 Uiso 0.529(16) calc PR B 1
H42B H 0.3560 -0.0072 0.6957 0.030 Uiso 0.529(16) calc PR B 1
H42C H 0.2256 0.0206 0.6256 0.030 Uiso 0.529(16) calc PR B 1
C42A C 0.3518(7) 0.0256(3) 0.6447(4) 0.020(2) Uiso 0.471(16) d PRD B 2
H42D H 0.3817 0.0608 0.6716 0.030 Uiso 0.471(16) d PR B 2
H42E H 0.3882 -0.0045 0.6813 0.030 Uiso 0.471(16) d PR B 2
H42F H 0.2556 0.0241 0.6142 0.030 Uiso 0.471(16) d PR B 2

loop_
_atom_site_aniso_label
_atom_site_aniso_U_11
_atom_site_aniso_U_22
_atom_site_aniso_U_33
_atom_site_aniso_U_23
_atom_site_aniso_U_13
_atom_site_aniso_U_12
Ru1 0.0348(5) 0.0343(4) 0.0336(4) 0.0019(2) 0.0198(4) 0.0008(2)
P1 0.0363(12) 0.0328(11) 0.0309(11) 0.0014(8) 0.0183(10) 0.0006(9)
P2 0.0353(12) 0.0307(11) 0.0324(11) -0.0001(8) 0.0195(10) -0.0003(8)
P3 0.0384(12) 0.0341(11) 0.0314(11) -0.0005(9) 0.0197(10) -0.0010(9)
S1 0.0419(12) 0.0367(11) 0.0369(12) -0.0026(9) 0.0229(10) 0.0012(9)
N1 0.032(4) 0.037(4) 0.030(4) 0.001(3) 0.016(3) -0.001(3)
O1 0.044(4) 0.041(3) 0.038(4) 0.005(3) 0.024(3) 0.004(3)
O2 0.049(4) 0.039(3) 0.042(4) -0.008(3) 0.030(3) -0.006(3)
Cl1 0.0380(11) 0.0427(11) 0.0379(11) -0.0003(9) 0.0206(10) -0.0032(9)
C1 0.036(5) 0.044(5) 0.036(5) 0.006(4) 0.019(4) 0.007(4)
C2 0.030(4) 0.042(5) 0.048(5) -0.003(4) 0.023(4) 0.001(4)
C3 0.053(6) 0.042(5) 0.054(6) -0.001(4) 0.036(5) 0.004(4)
C4 0.041(5) 0.039(5) 0.047(5) 0.000(4) 0.031(5) 0.001(4)
C5 0.052(6) 0.053(6) 0.043(6) 0.008(4) 0.031(5) 0.012(5)
C6 0.033(5) 0.057(6) 0.045(5) 0.006(4) 0.026(4) -0.001(4)
C7 0.040(5) 0.044(5) 0.039(5) 0.008(4) 0.022(4) -0.001(4)
C8 0.043(5) 0.040(5) 0.042(5) 0.005(4) 0.025(4) -0.001(4)
C9 0.055(6) 0.038(5) 0.057(6) 0.001(4) 0.034(5) -0.005(4)
C10 0.033(5) 0.038(5) 0.045(5) 0.006(4) 0.024(4) 0.004(4)
C11 0.044(6) 0.039(5) 0.052(6) 0.014(4) 0.023(5) 0.002(4)
C12 0.069(7) 0.043(5) 0.054(6) 0.014(5) 0.038(6) 0.009(5)
C13 0.062(6) 0.045(5) 0.052(6) -0.013(4) 0.039(5) -0.008(5)
C14 0.059(7) 0.042(5) 0.055(6) -0.009(5) 0.033(6) -0.007(5)
C15 0.038(5) 0.042(5) 0.032(4) 0.002(4) 0.020(4) 0.002(4)
C16 0.035(5) 0.040(5) 0.035(5) 0.000(4) 0.017(4) -0.001(4)
C17 0.042(5) 0.043(5) 0.045(5) 0.009(4) 0.022(5) 0.007(4)
C18 0.042(5) 0.056(6) 0.043(5) 0.009(5) 0.024(5) 0.002(4)
C19 0.045(5) 0.054(6) 0.037(5) 0.000(4) 0.025(4) -0.004(4)
C20 0.036(5) 0.048(5) 0.029(4) -0.001(4) 0.017(4) -0.006(4)
C21 0.039(5) 0.036(5) 0.032(5) -0.004(4) 0.019(4) 0.000(4)
C22 0.037(5) 0.043(5) 0.034(5) 0.001(4) 0.018(4) 0.000(4)
C23 0.044(5) 0.050(5) 0.038(5) 0.002(4) 0.022(4) 0.008(4)
C24 0.051(6) 0.042(5) 0.039(5) -0.001(4) 0.024(5) 0.009(4)
C25 0.047(5) 0.037(5) 0.042(5) -0.004(4) 0.021(5) -0.002(4)
C26 0.042(5) 0.037(5) 0.040(5) 0.001(4) 0.024(4) 0.001(4)
C27 0.038(5) 0.032(4) 0.028(4) 0.000(3) 0.018(4) 0.002(3)
C28 0.049(5) 0.027(4) 0.041(5) 0.001(4) 0.028(4) 0.003(4)
C29 0.050(6) 0.034(5) 0.040(5) -0.004(4) 0.023(4) -0.001(4)
C30 0.055(6) 0.031(4) 0.063(7) 0.003(4) 0.038(6) -0.002(4)
C31 0.058(6) 0.042(5) 0.071(7) -0.007(5) 0.044(6) -0.003(5)
C32 0.046(6) 0.043(5) 0.055(6) -0.019(5) 0.028(5) -0.010(4)
C33 0.046(5) 0.043(5) 0.036(5) -0.007(4) 0.020(4) -0.006(4)
C34 0.038(5) 0.028(4) 0.027(4) -0.001(3) 0.015(4) -0.004(3)
C35 0.044(5) 0.040(5) 0.044(5) 0.004(4) 0.031(5) 0.004(4)
C36 0.043(5) 0.043(5) 0.049(6) 0.003(4) 0.032(5) 0.001(4)
C37 0.050(6) 0.034(5) 0.046(5) 0.007(4) 0.027(5) -0.003(4)
C38 0.045(5) 0.037(5) 0.040(5) 0.002(4) 0.021(4) 0.004(4)
C39 0.032(4) 0.037(4) 0.039(5) -0.003(4) 0.022(4) -0.003(3)
F4 0.067(4) 0.051(3) 0.063(4) 0.002(3) 0.035(4) -0.005(3)
F3 0.055(4) 0.057(3) 0.056(4) -0.005(3) 0.036(3) -0.009(3)
F2 0.156(9) 0.074(5) 0.208(11) -0.073(7) 0.157(9) -0.054(6)
F1 0.055(4) 0.145(9) 0.083(6) 0.051(6) 0.019(4) 0.004(5)
B1 0.055(7) 0.055(7) 0.052(7) -0.009(6) 0.033(6) -0.004(6)
C40 0.068(7) 0.060(7) 0.056(7) 0.016(5) 0.040(6) 0.023(6)
Cl2 0.0740(18) 0.0473(14) 0.0736(18) 0.0148(12) 0.0510(16) 0.0176(12)
Cl3 0.0687(17) 0.0439(13) 0.0587(15) 0.0066(11) 0.0402(14) 0.0094(11)
Cl4 0.081(2) 0.0478(14) 0.087(2) -0.0017(14) 0.0589(18) 0.0028(13)
Cl5 0.0652(18) 0.0640(17) 0.079(2) 0.0167(15) 0.0407(17) 0.0051(14)
C41 0.050(6) 0.062(7) 0.047(6) 0.001(5) 0.028(5) 0.003(5)
C46 0.041(5) 0.029(4) 0.042(5) 0.008(4) 0.020(4) -0.017(4)
C45 0.041(4) 0.007(3) 0.027(4) 0.000(3) 0.016(4) 0.006(3)
C44 0.50(8) 0.15(3) 0.69(11) -0.18(5) 0.54(9) -0.15(4)
C43 0.037(5) 0.044(5) 0.045(5) -0.005(4) 0.023(5) -0.009(4)

loop_
_atom_type_symbol
_atom_type_description
_atom_type_scat_dispersion_real
_atom_type_scat_dispersion_imag
_atom_type_scat_source
C C 0.0181 0.0091 'International Tables Vol C Tables 4.2.6.8 and 6.1.1.4'
H H 0.0000 0.0000 'International Tables Vol C Tables 4.2.6.8 and 6.1.1.4'
B B 0.0090 0.0039 'International Tables Vol C Tables 4.2.6.8 and 6.1.1.4'
Cl Cl 0.3639 0.7018 'International Tables Vol C Tables 4.2.6.8 and 6.1.1.4'
F F 0.0727 0.0534 'International Tables Vol C Tables 4.2.6.8 and 6.1.1.4'
N N 0.0311 0.0180 'International Tables Vol C Tables 4.2.6.8 and 6.1.1.4'
O O 0.0492 0.0322 'International Tables Vol C Tables 4.2.6.8 and 6.1.1.4'
P P 0.2955 0.4335 'International Tables Vol C Tables 4.2.6.8 and 6.1.1.4'
Ru Ru 0.0552 3.2960 'International Tables Vol C Tables 4.2.6.8 and 6.1.1.4'
S S 0.3331 0.5567 'International Tables Vol C Tables 4.2.6.8 and 6.1.1.4'

loop_
_geom_angle_atom_site_label_1
_geom_angle_atom_site_label_2
_geom_angle_atom_site_label_3
_geom_angle
_geom_angle_site_symmetry_1
_geom_angle_site_symmetry_3
_geom_angle_publ_flag
C1 Ru1 C10 164.3(3) . . ?
C1 Ru1 C8 156.4(3) . . ?
C10 Ru1 C8 36.6(3) . . ?
C1 Ru1 C4 64.3(3) . . ?
C10 Ru1 C4 131.1(3) . . ?
C8 Ru1 C4 95.2(3) . . ?
C1 Ru1 C7 132.6(3) . . ?
C10 Ru1 C7 63.1(3) . . ?
C8 Ru1 C7 35.1(3) . . ?
C4 Ru1 C7 69.9(3) . . ?
C1 Ru1 C2 36.1(3) . . ?
C10 Ru1 C2 158.4(4) . . ?
C8 Ru1 C2 128.7(3) . . ?
C4 Ru1 C2 35.4(3) . . ?
C7 Ru1 C2 97.1(3) . . ?
C1 Ru1 S1 88.3(3) . . ?
C10 Ru1 S1 92.4(3) . . ?
C8 Ru1 S1 106.7(3) . . ?
C4 Ru1 S1 97.0(3) . . ?
C7 Ru1 S1 85.8(3) . . ?
C2 Ru1 S1 76.7(2) . . ?
C1 Ru1 Cl1 82.9(3) . . ?
C10 Ru1 Cl1 94.9(3) . . ?
C8 Ru1 Cl1 82.9(3) . . ?
C4 Ru1 Cl1 82.7(3) . . ?
C7 Ru1 Cl1 103.0(3) . . ?
C2 Ru1 Cl1 98.2(2) . . ?
S1 Ru1 Cl1 170.39(8) . . ?
C1 Ru1 P1 81.7(2) . . ?
C10 Ru1 P1 82.6(2) . . ?
C8 Ru1 P1 115.0(2) . . ?
C4 Ru1 P1 144.3(2) . . ?
C7 Ru1 P1 145.4(2) . . ?
C2 Ru1 P1 116.0(2) . . ?
S1 Ru1 P1 92.02(8) . . ?
Cl1 Ru1 P1 82.84(8) . . ?
C15 P1 C21 98.0(4) . . ?
C15 P1 C27 100.7(4) . . ?
C21 P1 C27 103.1(4) . . ?
C15 P1 Ru1 113.4(3) . . ?
C21 P1 Ru1 123.5(3) . . ?
C27 P1 Ru1 114.7(3) . . ?
N1 P2 C28 112.9(4) . 1_455 ?
N1 P2 C34 105.7(4) . 4_466 ?
C28 P2 C34 107.3(4) 1_455 4_466 ?
N1 P2 C27 114.4(4) . . ?
C28 P2 C27 104.1(4) 1_455 . ?
C34 P2 C27 112.3(4) 4_466 . ?
N1 P3 O1 107.9(4) . . ?
N1 P3 O2 108.1(4) . . ?
O1 P3 O2 107.1(4) . . ?
N1 P3 S1 118.3(3) . . ?
O1 P3 S1 107.7(3) . . ?
O2 P3 S1 107.2(3) . . ?
P3 S1 Ru1 115.47(13) . . ?
P3 N1 P2 130.3(5) . . ?
C11 O1 P3 121.2(6) . . ?
C13 O2 P3 123.7(6) . . ?
C2 C1 Ru1 75.4(5) . . ?
C2 C1 H1A 115.9 . . ?
Ru1 C1 H1A 115.9 . . ?
C2 C1 H1B 115.9 . . ?
Ru1 C1 H1B 115.9 . . ?
H1A C1 H1B 112.9 . . ?
C4 C2 C1 117.1(9) . . ?
C4 C2 C3 122.5(9) . . ?
C1 C2 C3 120.2(9) . . ?
C4 C2 Ru1 70.9(5) . . ?
C1 C2 Ru1 68.5(5) . . ?
C3 C2 Ru1 127.9(7) . . ?
C2 C3 H3A 109.5 . . ?
C2 C3 H3B 109.5 . . ?
H3A C3 H3B 109.5 . . ?
C2 C3 H3C 109.5 . . ?
H3A C3 H3C 109.5 . . ?
H3B C3 H3C 109.5 . . ?
C2 C4 C5 125.0(9) . . ?
C2 C4 Ru1 73.6(5) . . ?
C5 C4 Ru1 119.1(6) . . ?
C2 C4 H4 117.5 . . ?
C5 C4 H4 117.5 . . ?
Ru1 C4 H4 77.2 . . ?
C4 C5 C6 105.3(8) . . ?
C4 C5 H5A 110.7 . . ?
C6 C5 H5A 110.7 . . ?
C4 C5 H5B 110.7 . . ?
C6 C5 H5B 110.7 . . ?
H5A C5 H5B 108.8 . . ?
C7 C6 C5 106.5(8) . . ?
C7 C6 H6A 110.4 . . ?
C5 C6 H6A 110.4 . . ?
C7 C6 H6B 110.4 . . ?
C5 C6 H6B 110.4 . . ?
H6A C6 H6B 108.6 . . ?
C8 C7 C6 125.1(9) . . ?
C8 C7 Ru1 71.2(5) . . ?
C6 C7 Ru1 118.7(6) . . ?
C8 C7 H7 117.4 . . ?
C6 C7 H7 117.4 . . ?
Ru1 C7 H7 80.2 . . ?
C7 C8 C10 116.5(9) . . ?
C7 C8 C9 122.4(9) . . ?
C10 C8 C9 121.1(9) . . ?
C7 C8 Ru1 73.7(5) . . ?
C10 C8 Ru1 70.4(5) . . ?
C9 C8 Ru1 124.2(7) . . ?
C8 C9 H9A 109.5 . . ?
C8 C9 H9B 109.5 . . ?
H9A C9 H9B 109.5 . . ?
C8 C9 H9C 109.5 . . ?
H9A C9 H9C 109.5 . . ?
H9B C9 H9C 109.5 . . ?
C8 C10 Ru1 73.0(5) . . ?
C8 C10 H10A 116.2 . . ?
Ru1 C10 H10A 116.2 . . ?
C8 C10 H10B 116.2 . . ?
Ru1 C10 H10B 116.2 . . ?
H10A C10 H10B 113.2 . . ?
O1 C11 C12 108.5(8) . . ?
O1 C11 H11A 110.0 . . ?
C12 C11 H11A 110.0 . . ?
O1 C11 H11B 110.0 . . ?
C12 C11 H11B 110.0 . . ?
H11A C11 H11B 108.4 . . ?
C11 C12 H12A 109.5 . . ?
C11 C12 H12B 109.5 . . ?
H12A C12 H12B 109.5 . . ?
C11 C12 H12C 109.5 . . ?
H12A C12 H12C 109.5 . . ?
H12B C12 H12C 109.5 . . ?
O2 C13 C14 107.2(8) . . ?
O2 C13 H13A 110.3 . . ?
C14 C13 H13A 110.3 . . ?
O2 C13 H13B 110.3 . . ?
C14 C13 H13B 110.3 . . ?
H13A C13 H13B 108.5 . . ?
C13 C14 H14A 109.5 . . ?
C13 C14 H14B 109.5 . . ?
H14A C14 H14B 109.5 . . ?
C13 C14 H14C 109.5 . . ?
H14A C14 H14C 109.5 . . ?
H14B C14 H14C 109.5 . . ?
C16 C15 C20 118.2(8) . . ?
C16 C15 P1 122.7(7) . . ?
C20 C15 P1 119.0(7) . . ?
C17 C16 C15 119.9(9) . . ?
C17 C16 H16 120.1 . . ?
C15 C16 H16 120.1 . . ?
C16 C17 C18 121.9(9) . . ?
C16 C17 H17 119.1 . . ?
C18 C17 H17 119.1 . . ?
C19 C18 C17 118.3(9) . . ?
C19 C18 H18 120.8 . . ?
C17 C18 H18 120.8 . . ?
C20 C19 C18 120.7(10) . . ?
C20 C19 H19 119.7 . . ?
C18 C19 H19 119.7 . . ?
C19 C20 C15 121.1(9) . . ?
C19 C20 H20 119.5 . . ?
C15 C20 H20 119.5 . . ?
C22 C21 C26 118.5(8) . . ?
C22 C21 P1 118.1(7) . . ?
C26 C21 P1 123.2(7) . . ?
C21 C22 C23 120.9(9) . . ?
C21 C22 H22 119.5 . . ?
C23 C22 H22 119.5 . . ?
C22 C23 C24 119.7(9) . . ?
C22 C23 H23 120.2 . . ?
C24 C23 H23 120.2 . . ?
C25 C24 C23 119.1(9) . . ?
C25 C24 H24 120.4 . . ?
C23 C24 H24 120.4 . . ?
C24 C25 C26 121.3(9) . . ?
C24 C25 H25 119.3 . . ?
C26 C25 H25 119.3 . . ?
C25 C26 C21 120.4(9) . . ?
C25 C26 H26 119.8 . . ?
C21 C26 H26 119.8 . . ?
P2 C27 P1 123.9(5) . . ?
P2 C27 H27A 106.4 . . ?
P1 C27 H27A 106.4 . . ?
P2 C27 H27B 106.4 . . ?
P1 C27 H27B 106.4 . . ?
H27A C27 H27B 106.4 . . ?
C29 C28 C33 119.7(9) . . ?
C29 C28 P2 121.8(7) . 1_655 ?
C33 C28 P2 118.5(7) . 1_655 ?
C30 C29 C28 119.3(10) . . ?
C30 C29 H29 120.4 . . ?
C28 C29 H29 120.4 . . ?
C29 C30 C31 121.0(10) . . ?
C29 C30 H30 119.5 . . ?
C31 C30 H30 119.5 . . ?
C32 C31 C30 119.4(10) . . ?
C32 C31 H31 120.3 . . ?
C30 C31 H31 120.3 . . ?
C31 C32 C33 120.8(10) . . ?
C31 C32 H32 119.6 . . ?
C33 C32 H32 119.6 . . ?
C32 C33 C28 119.8(9) . . ?
C32 C33 H33 120.1 . . ?
C28 C33 H33 120.1 . . ?
C35 C34 C39 120.2(8) . . ?
C35 C34 P2 121.6(7) . 4_665 ?
C39 C34 P2 118.2(7) . 4_665 ?
C34 C35 C36 119.8(8) . . ?
C34 C35 H35 120.1 . . ?
C36 C35 H35 120.1 . . ?
C37 C36 C35 119.8(9) . . ?
C37 C36 H36 120.1 . . ?
C35 C36 H36 120.1 . . ?
C38 C37 C36 120.6(9) . . ?
C38 C37 H37 119.7 . . ?
C36 C37 H37 119.7 . . ?
C37 C38 C39 119.9(9) . . ?
C37 C38 H38 120.0 . . ?
C39 C38 H38 120.0 . . ?
C38 C39 C34 119.7(8) . . ?
C38 C39 H39 120.2 . . ?
C34 C39 H39 120.2 . . ?
F2 B1 F1 111.6(12) . . ?
F2 B1 F3 109.4(10) . . ?
F1 B1 F3 110.2(10) . . ?
F2 B1 F4 107.6(10) . . ?
F1 B1 F4 108.4(10) . . ?
F3 B1 F4 109.7(10) . . ?
Cl3 C40 Cl2 112.3(6) . . ?
Cl3 C40 H40A 109.1 . . ?
Cl2 C40 H40A 109.1 . . ?
Cl3 C40 H40B 109.1 . . ?
Cl2 C40 H40B 109.1 . . ?
H40A C40 H40B 107.9 . . ?
Cl5 C41 Cl4 111.1(6) . . ?
Cl5 C41 H41A 109.4 . . ?
Cl4 C41 H41A 109.4 . . ?
Cl5 C41 H41B 109.4 . . ?
Cl4 C41 H41B 109.4 . . ?
H41A C41 H41B 108.0 . . ?
C45 C46 H46A 109.5 . . ?
C45 C46 H46B 109.5 . . ?
H46A C46 H46B 109.5 . . ?
C45 C46 H46C 109.5 . . ?
H46A C46 H46C 109.5 . . ?
H46B C46 H46C 109.5 . . ?
C44 C45 C46 91.5(8) . . ?
C44 C45 H45A 113.4 . . ?
C46 C45 H45A 113.4 . . ?
C44 C45 H45B 113.4 . . ?
C46 C45 H45B 113.4 . . ?
H45A C45 H45B 110.7 . . ?
C45 C44 C43 95.3(8) . . ?
C45 C44 H44A 112.7 . . ?
C43 C44 H44A 112.7 . . ?
C45 C44 H44B 112.7 . . ?
C43 C44 H44B 112.7 . . ?
H44A C44 H44B 110.2 . . ?
C42A C43 C42 6.8 . . ?
C42A C43 C44 100.4(6) . . ?
C42 C43 C44 94.5(6) . . ?
C42A C43 H43A 107.1 . . ?
C42 C43 H43A 112.8 . . ?
C44 C43 H43A 112.8 . . ?
C42A C43 H43B 113.0 . . ?
C42 C43 H43B 112.8 . . ?
C44 C43 H43B 112.8 . . ?
H43A C43 H43B 110.3 . . ?
C42A C43 H42D 41.7 . . ?
C42 C43 H42D 47.9 . . ?
C44 C43 H42D 141.8 . . ?
H43A C43 H42D 82.6 . . ?
H43B C43 H42D 91.7 . . ?
C42A C43 H42E 41.7 . . ?
C42 C43 H42E 41.6 . . ?
C44 C43 H42E 75.9 . . ?
H43A C43 H42E 86.1 . . ?
H43B C43 H42E 154.4 . . ?
H42D C43 H42E 70.4 . . ?
C42A C43 H42F 41.7 . . ?
C42 C43 H42F 36.3 . . ?
C44 C43 H42F 82.0 . . ?
H43A C43 H42F 148.7 . . ?
H43B C43 H42F 86.7 . . ?
H42D C43 H42F 70.4 . . ?
H42E C43 H42F 70.4 . . ?
C43 C42 H42A 109.5 . . ?
C43 C42 H42B 109.5 . . ?
H42A C42 H42B 109.5 . . ?
C43 C42 H42C 109.5 . . ?
H42A C42 H42C 109.5 . . ?
H42B C42 H42C 109.5 . . ?
C43 C42 H42D 68.5 . . ?
H42A C42 H42D 41.1 . . ?
H42B C42 H42D 121.0 . . ?
H42C C42 H42D 127.2 . . ?
C43 C42 H42E 72.1 . . ?
H42A C42 H42E 116.9 . . ?
H42B C42 H42E 38.0 . . ?
H42C C42 H42E 130.0 . . ?
H42D C42 H42E 100.7 . . ?
C43 C42 H42F 75.2 . . ?
H42A C42 H42F 117.3 . . ?
H42B C42 H42F 128.2 . . ?
H42C C42 H42F 34.7 . . ?
H42D C42 H42F 108.9 . . ?
H42E C42 H42F 123.2 . . ?
C43 C42A H42D 109.5 . . ?
C43 C42A H42E 109.5 . . ?
H42D C42A H42E 109.5 . . ?
C43 C42A H42F 109.5 . . ?
H42D C42A H42F 109.5 . . ?
H42E C42A H42F 109.5 . . ?

loop_
_geom_bond_atom_site_label_1
_geom_bond_atom_site_label_2
_geom_bond_distance
_geom_bond_site_symmetry_2
_geom_bond_publ_flag
Ru1 C1 2.242(9) . ?
Ru1 C10 2.254(9) . ?
Ru1 C8 2.289(9) . ?
Ru1 C4 2.297(9) . ?
Ru1 C7 2.321(9) . ?
Ru1 C2 2.332(9) . ?
Ru1 S1 2.437(3) . ?
Ru1 Cl1 2.441(4) . ?
Ru1 P1 2.444(2) . ?
P1 C15 1.830(9) . ?
P1 C21 1.841(9) . ?
P1 C27 1.857(9) . ?
P2 N1 1.591(7) . ?
P2 C28 1.795(9) 1_455 ?
P2 C34 1.807(8) 4_466 ?
P2 C27 1.816(9) . ?
P3 N1 1.573(8) . ?
P3 O1 1.576(7) . ?
P3 O2 1.579(7) . ?
P3 S1 1.995(4) . ?
O1 C11 1.463(12) . ?
O2 C13 1.453(11) . ?
C1 C2 1.422(13) . ?
C1 H1A 0.9700 . ?
C1 H1B 0.9700 . ?
C2 C4 1.409(13) . ?
C2 C3 1.504(14) . ?
C3 H3A 0.9600 . ?
C3 H3B 0.9600 . ?
C3 H3C 0.9600 . ?
C4 C5 1.525(13) . ?
C4 H4 0.9300 . ?
C5 C6 1.539(14) . ?
C5 H5A 0.9700 . ?
C5 H5B 0.9700 . ?
C6 C7 1.512(13) . ?
C6 H6A 0.9700 . ?
C6 H6B 0.9700 . ?
C7 C8 1.390(14) . ?
C7 H7 0.9300 . ?
C8 C10 1.426(13) . ?
C8 C9 1.503(13) . ?
C9 H9A 0.9600 . ?
C9 H9B 0.9600 . ?
C9 H9C 0.9600 . ?
C10 H10A 0.9700 . ?
C10 H10B 0.9700 . ?
C11 C12 1.496(13) . ?
C11 H11A 0.9700 . ?
C11 H11B 0.9700 . ?
C12 H12A 0.9600 . ?
C12 H12B 0.9600 . ?
C12 H12C 0.9600 . ?
C13 C14 1.512(14) . ?
C13 H13A 0.9700 . ?
C13 H13B 0.9700 . ?
C14 H14A 0.9600 . ?
C14 H14B 0.9600 . ?
C14 H14C 0.9600 . ?
C15 C16 1.400(13) . ?
C15 C20 1.414(13) . ?
C16 C17 1.381(13) . ?
C16 H16 0.9300 . ?
C17 C18 1.401(15) . ?
C17 H17 0.9300 . ?
C18 C19 1.385(15) . ?
C18 H18 0.9300 . ?
C19 C20 1.383(14) . ?
C19 H19 0.9300 . ?
C20 H20 0.9300 . ?
C21 C22 1.394(13) . ?
C21 C26 1.399(13) . ?
C22 C23 1.396(13) . ?
C22 H22 0.9300 . ?
C23 C24 1.400(14) . ?
C23 H23 0.9300 . ?
C24 C25 1.380(14) . ?
C24 H24 0.9300 . ?
C25 C26 1.381(13) . ?
C25 H25 0.9300 . ?
C26 H26 0.9300 . ?
C27 H27A 0.9700 . ?
C27 H27B 0.9700 . ?
C28 C29 1.397(13) . ?
C28 C33 1.412(14) . ?
C28 P2 1.795(9) 1_655 ?
C29 C30 1.393(14) . ?
C29 H29 0.9300 . ?
C30 C31 1.399(16) . ?
C30 H30 0.9300 . ?
C31 C32 1.379(16) . ?
C31 H31 0.9300 . ?
C32 C33 1.388(14) . ?
C32 H32 0.9300 . ?
C33 H33 0.9300 . ?
C34 C35 1.383(13) . ?
C34 C39 1.397(12) . ?
C34 P2 1.807(8) 4_665 ?
C35 C36 1.394(13) . ?
C35 H35 0.9300 . ?
C36 C37 1.386(14) . ?
C36 H36 0.9300 . ?
C37 C38 1.377(14) . ?
C37 H37 0.9300 . ?
C38 C39 1.392(13) . ?
C38 H38 0.9300 . ?
C39 H39 0.9300 . ?
F4 B1 1.394(15) . ?
F3 B1 1.392(15) . ?
F2 B1 1.372(14) . ?
F1 B1 1.376(16) . ?
C40 Cl3 1.752(11) . ?
C40 Cl2 1.761(11) . ?
C40 H40A 0.9700 . ?
C40 H40B 0.9700 . ?
Cl4 C41 1.763(11) . ?
Cl5 C41 1.761(11) . ?
C41 H41A 0.9700 . ?
C41 H41B 0.9700 . ?
C46 C45 1.597(10) . ?
C46 H46A 0.9600 . ?
C46 H46B 0.9600 . ?
C46 H46C 0.9600 . ?
C45 C44 1.471(13) . ?
C45 H45A 0.9700 . ?
C45 H45B 0.9700 . ?
C44 C43 1.692(10) . ?
C44 H44A 0.9700 . ?
C44 H44B 0.9700 . ?
C43 C42A 0.6953 . ?
C43 C42 1.3083 . ?
C43 H43A 0.9700 . ?
C43 H43B 0.9700 . ?
C43 H42D 1.3602 . ?
C43 H42E 1.3601 . ?
C43 H42F 1.3601 . ?
C42 H42A 0.9600 . ?
C42 H42B 0.9600 . ?
C42 H42C 0.9600 . ?
C42 H42D 1.0853 . ?
C42 H42E 0.9483 . ?
C42 H42F 0.8331 . ?
C42A H42D 0.9601 . ?
C42A H42E 0.9600 . ?
C42A H42F 0.9600 . ?

loop_
_geom_torsion_atom_site_label_1
_geom_torsion_atom_site_label_2
_geom_torsion_atom_site_label_3
_geom_torsion_atom_site_label_4
_geom_torsion
_geom_torsion_site_symmetry_1
_geom_torsion_site_symmetry_2
_geom_torsion_site_symmetry_3
_geom_torsion_site_symmetry_4
_geom_torsion_publ_flag
C1 Ru1 P1 C15 21.3(4) . . . . ?
C10 Ru1 P1 C15 -158.5(4) . . . . ?
C8 Ru1 P1 C15 -141.2(4) . . . . ?
C4 Ru1 P1 C15 4.2(6) . . . . ?
C7 Ru1 P1 C15 -165.2(5) . . . . ?
C2 Ru1 P1 C15 33.1(4) . . . . ?
S1 Ru1 P1 C15 109.3(4) . . . . ?
Cl1 Ru1 P1 C15 -62.6(3) . . . . ?
C1 Ru1 P1 C21 139.2(5) . . . . ?
C10 Ru1 P1 C21 -40.6(4) . . . . ?
C8 Ru1 P1 C21 -23.3(5) . . . . ?
C4 Ru1 P1 C21 122.1(6) . . . . ?
C7 Ru1 P1 C21 -47.3(6) . . . . ?
C2 Ru1 P1 C21 151.0(4) . . . . ?
S1 Ru1 P1 C21 -132.8(4) . . . . ?
Cl1 Ru1 P1 C21 55.3(4) . . . . ?
C1 Ru1 P1 C27 -93.7(4) . . . . ?
C10 Ru1 P1 C27 86.5(4) . . . . ?
C8 Ru1 P1 C27 103.8(4) . . . . ?
C4 Ru1 P1 C27 -110.8(5) . . . . ?
C7 Ru1 P1 C27 79.9(5) . . . . ?
C2 Ru1 P1 C27 -81.9(4) . . . . ?
S1 Ru1 P1 C27 -5.7(3) . . . . ?
Cl1 Ru1 P1 C27 -177.5(3) . . . . ?
N1 P3 S1 Ru1 -49.7(4) . . . . ?
O1 P3 S1 Ru1 72.8(3) . . . . ?
O2 P3 S1 Ru1 -172.1(3) . . . . ?
C1 Ru1 S1 P3 152.8(3) . . . . ?
C10 Ru1 S1 P3 -11.4(3) . . . . ?
C8 Ru1 S1 P3 -45.7(3) . . . . ?
C4 Ru1 S1 P3 -143.3(3) . . . . ?
C7 Ru1 S1 P3 -74.2(3) . . . . ?
C2 Ru1 S1 P3 -172.6(3) . . . . ?
Cl1 Ru1 S1 P3 128.6(4) . . . . ?
P1 Ru1 S1 P3 71.20(14) . . . . ?
O1 P3 N1 P2 -167.3(6) . . . . ?
O2 P3 N1 P2 77.1(7) . . . . ?
S1 P3 N1 P2 -44.8(7) . . . . ?
C28 P2 N1 P3 -74.1(7) 1_455 . . . ?
C34 P2 N1 P3 168.8(6) 4_466 . . . ?
C27 P2 N1 P3 44.7(8) . . . . ?
N1 P3 O1 C11 -35.7(8) . . . . ?
O2 P3 O1 C11 80.5(8) . . . . ?
S1 P3 O1 C11 -164.4(6) . . . . ?
N1 P3 O2 C13 177.5(7) . . . . ?
O1 P3 O2 C13 61.5(8) . . . . ?
S1 P3 O2 C13 -53.9(8) . . . . ?
C10 Ru1 C1 C2 162.5(11) . . . . ?
C8 Ru1 C1 C2 -61.0(11) . . . . ?
C4 Ru1 C1 C2 -29.1(5) . . . . ?
C7 Ru1 C1 C2 -13.2(8) . . . . ?
S1 Ru1 C1 C2 69.6(5) . . . . ?
Cl1 Ru1 C1 C2 -114.4(5) . . . . ?
P1 Ru1 C1 C2 161.8(5) . . . . ?
Ru1 C1 C2 C4 53.4(8) . . . . ?
Ru1 C1 C2 C3 -122.4(8) . . . . ?
C1 Ru1 C2 C4 -130.9(9) . . . . ?
C10 Ru1 C2 C4 61.9(11) . . . . ?
C8 Ru1 C2 C4 22.4(7) . . . . ?
C7 Ru1 C2 C4 39.4(6) . . . . ?
S1 Ru1 C2 C4 123.3(6) . . . . ?
Cl1 Ru1 C2 C4 -65.0(6) . . . . ?
P1 Ru1 C2 C4 -151.0(5) . . . . ?
C10 Ru1 C2 C1 -167.2(8) . . . . ?
C8 Ru1 C2 C1 153.3(6) . . . . ?
C4 Ru1 C2 C1 130.9(9) . . . . ?
C7 Ru1 C2 C1 170.3(6) . . . . ?
S1 Ru1 C2 C1 -105.8(5) . . . . ?
Cl1 Ru1 C2 C1 65.9(5) . . . . ?
P1 Ru1 C2 C1 -20.1(6) . . . . ?
C1 Ru1 C2 C3 112.2(10) . . . . ?
C10 Ru1 C2 C3 -55.0(13) . . . . ?
C8 Ru1 C2 C3 -94.5(9) . . . . ?
C4 Ru1 C2 C3 -116.9(11) . . . . ?
C7 Ru1 C2 C3 -77.5(9) . . . . ?
S1 Ru1 C2 C3 6.5(8) . . . . ?
Cl1 Ru1 C2 C3 178.2(8) . . . . ?
P1 Ru1 C2 C3 92.2(8) . . . . ?
C1 C2 C4 C5 -166.6(9) . . . . ?
C3 C2 C4 C5 9.0(14) . . . . ?
Ru1 C2 C4 C5 -114.4(9) . . . . ?
C1 C2 C4 Ru1 -52.2(7) . . . . ?
C3 C2 C4 Ru1 123.4(9) . . . . ?
C1 Ru1 C4 C2 29.7(6) . . . . ?
C10 Ru1 C4 C2 -154.5(6) . . . . ?
C8 Ru1 C4 C2 -162.6(6) . . . . ?
C7 Ru1 C4 C2 -137.9(7) . . . . ?
S1 Ru1 C4 C2 -55.0(6) . . . . ?
Cl1 Ru1 C4 C2 115.3(6) . . . . ?
P1 Ru1 C4 C2 48.5(8) . . . . ?
C1 Ru1 C4 C5 151.1(9) . . . . ?
C10 Ru1 C4 C5 -33.1(10) . . . . ?
C8 Ru1 C4 C5 -41.2(8) . . . . ?
C7 Ru1 C4 C5 -16.5(7) . . . . ?
C2 Ru1 C4 C5 121.4(10) . . . . ?
S1 Ru1 C4 C5 66.4(8) . . . . ?
Cl1 Ru1 C4 C5 -123.3(8) . . . . ?
P1 Ru1 C4 C5 169.9(6) . . . . ?
C2 C4 C5 C6 131.0(10) . . . . ?
Ru1 C4 C5 C6 41.2(10) . . . . ?
C4 C5 C6 C7 -47.3(11) . . . . ?
C5 C6 C7 C8 124.8(10) . . . . ?
C5 C6 C7 Ru1 38.6(10) . . . . ?
C1 Ru1 C7 C8 -148.9(6) . . . . ?
C10 Ru1 C7 C8 32.4(6) . . . . ?
C4 Ru1 C7 C8 -133.6(6) . . . . ?
C2 Ru1 C7 C8 -156.7(6) . . . . ?
S1 Ru1 C7 C8 127.3(6) . . . . ?
Cl1 Ru1 C7 C8 -56.5(6) . . . . ?
P1 Ru1 C7 C8 39.8(8) . . . . ?
C1 Ru1 C7 C6 -28.5(10) . . . . ?
C10 Ru1 C7 C6 152.8(9) . . . . ?
C8 Ru1 C7 C6 120.4(10) . . . . ?
C4 Ru1 C7 C6 -13.2(7) . . . . ?
C2 Ru1 C7 C6 -36.3(8) . . . . ?
S1 Ru1 C7 C6 -112.3(7) . . . . ?
Cl1 Ru1 C7 C6 63.9(8) . . . . ?
P1 Ru1 C7 C6 160.2(5) . . . . ?
C6 C7 C8 C10 -169.9(9) . . . . ?
Ru1 C7 C8 C10 -57.6(7) . . . . ?
C6 C7 C8 C9 8.2(15) . . . . ?
Ru1 C7 C8 C9 120.5(9) . . . . ?
C6 C7 C8 Ru1 -112.3(9) . . . . ?
C1 Ru1 C8 C7 71.6(11) . . . . ?
C10 Ru1 C8 C7 -126.7(9) . . . . ?
C4 Ru1 C8 C7 43.0(6) . . . . ?
C2 Ru1 C8 C7 30.2(7) . . . . ?
S1 Ru1 C8 C7 -56.0(6) . . . . ?
Cl1 Ru1 C8 C7 125.0(6) . . . . ?
P1 Ru1 C8 C7 -156.4(5) . . . . ?
C1 Ru1 C8 C10 -161.7(8) . . . . ?
C4 Ru1 C8 C10 169.7(6) . . . . ?
C7 Ru1 C8 C10 126.7(9) . . . . ?
C2 Ru1 C8 C10 156.9(6) . . . . ?
S1 Ru1 C8 C10 70.7(6) . . . . ?
Cl1 Ru1 C8 C10 -108.3(6) . . . . ?
P1 Ru1 C8 C10 -29.7(6) . . . . ?
C1 Ru1 C8 C9 -46.9(13) . . . . ?
C10 Ru1 C8 C9 114.8(10) . . . . ?
C4 Ru1 C8 C9 -75.5(8) . . . . ?
C7 Ru1 C8 C9 -118.5(11) . . . . ?
C2 Ru1 C8 C9 -88.3(9) . . . . ?
S1 Ru1 C8 C9 -174.4(7) . . . . ?
Cl1 Ru1 C8 C9 6.5(8) . . . . ?
P1 Ru1 C8 C9 85.2(8) . . . . ?
C7 C8 C10 Ru1 59.3(8) . . . . ?
C9 C8 C10 Ru1 -118.8(9) . . . . ?
C1 Ru1 C10 C8 152.4(12) . . . . ?
C4 Ru1 C10 C8 -13.6(8) . . . . ?
C7 Ru1 C10 C8 -31.1(6) . . . . ?
C2 Ru1 C10 C8 -56.3(11) . . . . ?
S1 Ru1 C10 C8 -115.2(5) . . . . ?
Cl1 Ru1 C10 C8 71.0(5) . . . . ?
P1 Ru1 C10 C8 153.1(6) . . . . ?
P3 O1 C11 C12 175.3(7) . . . . ?
P3 O2 C13 C14 -169.2(7) . . . . ?
C21 P1 C15 C16 136.8(8) . . . . ?
C27 P1 C15 C16 31.8(8) . . . . ?
Ru1 P1 C15 C16 -91.3(8) . . . . ?
C21 P1 C15 C20 -48.4(8) . . . . ?
C27 P1 C15 C20 -153.4(7) . . . . ?
Ru1 P1 C15 C20 83.5(7) . . . . ?
C20 C15 C16 C17 -0.2(13) . . . . ?
P1 C15 C16 C17 174.6(7) . . . . ?
C15 C16 C17 C18 -1.7(15) . . . . ?
C16 C17 C18 C19 2.1(15) . . . . ?
C17 C18 C19 C20 -0.6(15) . . . . ?
C18 C19 C20 C15 -1.3(14) . . . . ?
C16 C15 C20 C19 1.7(13) . . . . ?
P1 C15 C20 C19 -173.3(7) . . . . ?
C15 P1 C21 C22 -65.3(8) . . . . ?
C27 P1 C21 C22 37.8(8) . . . . ?
Ru1 P1 C21 C22 169.8(6) . . . . ?
C15 P1 C21 C26 109.1(8) . . . . ?
C27 P1 C21 C26 -147.9(8) . . . . ?
Ru1 P1 C21 C26 -15.9(10) . . . . ?
C26 C21 C22 C23 3.9(14) . . . . ?
P1 C21 C22 C23 178.5(7) . . . . ?
C21 C22 C23 C24 -2.7(14) . . . . ?
C22 C23 C24 C25 -0.4(15) . . . . ?
C23 C24 C25 C26 2.3(15) . . . . ?
C24 C25 C26 C21 -1.0(15) . . . . ?
C22 C21 C26 C25 -2.1(14) . . . . ?
P1 C21 C26 C25 -176.4(7) . . . . ?
N1 P2 C27 P1 55.2(6) . . . . ?
C28 P2 C27 P1 178.9(5) 1_455 . . . ?
C34 P2 C27 P1 -65.4(6) 4_466 . . . ?
C15 P1 C27 P2 164.5(5) . . . . ?
C21 P1 C27 P2 63.6(6) . . . . ?
Ru1 P1 C27 P2 -73.3(6) . . . . ?
C33 C28 C29 C30 2.2(14) . . . . ?
P2 C28 C29 C30 -179.6(7) 1_655 . . . ?
C28 C29 C30 C31 -0.6(15) . . . . ?
C29 C30 C31 C32 -0.1(15) . . . . ?
C30 C31 C32 C33 -0.8(15) . . . . ?
C31 C32 C33 C28 2.4(15) . . . . ?
C29 C28 C33 C32 -3.1(14) . . . . ?
P2 C28 C33 C32 178.6(7) 1_655 . . . ?
C39 C34 C35 C36 0.4(14) . . . . ?
P2 C34 C35 C36 177.5(8) 4_665 . . . ?
C34 C35 C36 C37 0.1(15) . . . . ?
C35 C36 C37 C38 -0.7(15) . . . . ?
C36 C37 C38 C39 0.8(15) . . . . ?
C37 C38 C39 C34 -0.2(14) . . . . ?
C35 C34 C39 C38 -0.4(13) . . . . ?
P2 C34 C39 C38 -177.5(7) 4_665 . . . ?
C46 C45 C44 C43 -91.6(8) . . . . ?
C45 C44 C43 C42A 112.4(8) . . . . ?
C45 C44 C43 C42 108.9(8) . . . . ?
